data_7027746
loop_
_publ_author_name
'Vila, Jos\'e M.'
'Pereira, Ma Teresa'
'Ortigueira, Juan M.'
'Gra\~na, Mar\'ia'
'Lata, Dar\'io'
'Su\'arez, Antonio'
'Fern\'andez, Jes\'us J.'
'Fern\'andez, Alberto'
'L\'opez-Torres, Margarita'
'Adams, Harry'

_publ_section_title
;
 Formation, characterization, and structural studies of novel
 thiosemicarbazone palladium(II) complexes. Crystal structures of
 [{Pd[C6H4C(Et)&#xE006;NN&#xE006;C(S)NH2]}4],
 [Pd{C6H4C(Et)&#xE006;NN&#xE006; C(S)NH2}(PMePh2)] and
 [{Pd[C6H4C(Et)&#xE006;NN&#xE006;C(S)NH2]}2(\m-Ph2PCH2PPh2)]
;
_journal_issue 23
_journal_name_full 'Journal of the Chemical Society, Dalton Transactions'
_journal_page_first 4193
_journal_paper_doi 10.1039/a906276i
_journal_year 1999
_chemical_formula_sum 'C24 H26 Cl2 N3 P Pd S'
_chemical_formula_weight 596.81
_chemical_name_systematic
; 
 ? 
;
_space_group_IT_number 14
_symmetry_cell_setting monoclinic
_symmetry_space_group_name_Hall '-P 2yn'
_symmetry_space_group_name_H-M 'P 1 21/n 1'
_atom_sites_solution_hydrogens geom
_atom_sites_solution_primary direct
_atom_sites_solution_secondary difmap
_audit_creation_method SHELXL
_cell_angle_alpha 90.00
_cell_angle_beta 104.20(2)
_cell_angle_gamma 90.00
_cell_formula_units_Z 4
_cell_length_a 15.366(3)
_cell_length_b 9.174(2)
_cell_length_c 18.525(3)
_cell_measurement_reflns_used 38
_cell_measurement_temperature 293(2)
_cell_measurement_theta_max 24.949
_cell_measurement_theta_min 9.366
_cell_volume 2531.6(9)
_computing_cell_refinement 'Siemens XSCANS'
_computing_data_collection 'Siemens XSCANS'
_computing_data_reduction 'Siemens XSCANS'
_computing_molecular_graphics 'Siemens SHELXTL'
_computing_publication_material 'Siemens SHELXTL'
_computing_structure_refinement 'SHELXL-93 (Sheldrick, 1993)'
_computing_structure_solution 'SHELXS-86 (Sheldrick, 1990)'
_diffrn_ambient_temperature 293(2)
_diffrn_measurement_device 'Siemens P4'
_diffrn_measurement_method '\w scans'
_diffrn_radiation_monochromator graphite
_diffrn_radiation_source 'fine-focus sealed tube'
_diffrn_radiation_type MoK\a
_diffrn_radiation_wavelength 0.71073
_diffrn_reflns_av_R_equivalents 0.0540
_diffrn_reflns_av_sigmaI/netI 0.0415
_diffrn_reflns_limit_h_max 18
_diffrn_reflns_limit_h_min -1
_diffrn_reflns_limit_k_max 10
_diffrn_reflns_limit_k_min -1
_diffrn_reflns_limit_l_max 21
_diffrn_reflns_limit_l_min -22
_diffrn_reflns_number 5653
_diffrn_reflns_theta_max 25.00
_diffrn_reflns_theta_min 1.98
_diffrn_standards_decay_% 9.92
_diffrn_standards_interval_count 97
_diffrn_standards_number 3
_exptl_absorpt_coefficient_mu 1.107
_exptl_crystal_density_diffrn 1.566
_exptl_crystal_F_000 1208
_exptl_crystal_size_max 0.54
_exptl_crystal_size_mid 0.34
_exptl_crystal_size_min 0.30
_refine_diff_density_max 1.273
_refine_diff_density_min -1.168
_refine_diff_density_rms 0.135
_refine_ls_extinction_method none
_refine_ls_goodness_of_fit_all 1.150
_refine_ls_goodness_of_fit_obs 1.189
_refine_ls_matrix_type full
_refine_ls_number_parameters 289
_refine_ls_number_reflns 4446
_refine_ls_number_restraints 1
_refine_ls_restrained_S_all 1.153
_refine_ls_restrained_S_obs 1.189
_refine_ls_R_factor_all 0.0587
_refine_ls_R_factor_obs 0.0500
_refine_ls_shift/esd_max -0.001
_refine_ls_shift/esd_mean 0.000
_refine_ls_structure_factor_coef Fsqd
_refine_ls_weighting_details 'w=1/[\s^2^(Fo^2^)+(0.0822P)^2^+2.7320P] where P=(Fo^2^+2Fc^2^)/3'
_refine_ls_weighting_scheme calc
_refine_ls_wR_factor_all 0.1468
_refine_ls_wR_factor_obs 0.1393
_reflns_number_observed 3794
_reflns_number_total 4448
_reflns_observed_criterion >2sigma(I)
_cod_data_source_file 906276isup1.cif
_cod_data_source_block 3b
_cod_depositor_comments
;
The following automatic conversions were performed:

'_symmetry_cell_setting' value 'Monoclinic' changed to 'monoclinic'
according to /home/saulius/struct/CIF-dictionaries/cif_core.dic
dictionary named 'cif_core.dic' version 2.4.2 from 2011-04-26.

Automatic conversion script
Id: cif_fix_values 1891 2012-01-12 08:04:46Z andrius 

The following automatic conversions were performed:

'_refine_ls_weighting_scheme' value 'calc
w=1/[\s^2^(Fo^2^)+(0.0822P)^2^+2.7320P] where P=(Fo^2^+2Fc^2^)/3' was
changed to 'calc'. New tag '_refine_ls_weighting_details' was
created. The value of the new tag was set to
'w=1/[\s^2^(Fo^2^)+(0.0822P)^2^+2.7320P] where P=(Fo^2^+2Fc^2^)/3'.

Automatic conversion script
Id: cif_fix_values 3143 2015-03-26 13:38:13Z robertas 
;
_cod_original_cell_volume 2531.6(8)
_cod_original_sg_symbol_H-M P2(1)/n
_cod_database_code 7027746

loop_
_symmetry_equiv_pos_as_xyz
'x, y, z'
'-x+1/2, y+1/2, -z+1/2'
'-x, -y, -z'
'x-1/2, -y-1/2, z-1/2'

loop_
_atom_site_aniso_label
_atom_site_aniso_U_11
_atom_site_aniso_U_22
_atom_site_aniso_U_33
_atom_site_aniso_U_23
_atom_site_aniso_U_13
_atom_site_aniso_U_12
Pd1 0.0404(2) 0.0351(2) 0.0265(2) -0.00211(13) 0.0077(2) 0.00120(14)
S1 0.0451(7) 0.0648(9) 0.0326(6) -0.0083(6) 0.0040(5) 0.0077(6)
P1 0.0463(7) 0.0364(7) 0.0352(6) -0.0009(5) 0.0116(5) 0.0046(5)
N1 0.046(2) 0.038(2) 0.029(2) -0.003(2) 0.008(2) -0.002(2)
N2 0.054(2) 0.044(2) 0.030(2) -0.009(2) 0.007(2) 0.004(2)
N3 0.059(3) 0.086(4) 0.035(2) -0.017(2) 0.008(2) 0.008(3)
C1 0.044(3) 0.038(3) 0.028(2) 0.001(2) 0.007(2) -0.002(2)
C2 0.049(3) 0.050(3) 0.034(3) -0.007(2) 0.009(2) -0.002(2)
C3 0.056(3) 0.054(3) 0.029(2) -0.002(2) 0.005(2) -0.003(2)
C4 0.049(3) 0.056(3) 0.043(3) 0.000(3) -0.002(2) 0.003(3)
C5 0.052(3) 0.051(3) 0.045(3) -0.002(2) 0.007(2) 0.006(2)
C6 0.044(3) 0.037(3) 0.034(2) 0.000(2) 0.007(2) 0.002(2)
C7 0.048(3) 0.038(3) 0.033(2) -0.002(2) 0.007(2) 0.003(2)
C8 0.050(3) 0.049(3) 0.032(2) -0.003(2) 0.010(2) 0.003(2)
C9 0.054(3) 0.041(3) 0.041(3) -0.002(2) 0.018(2) 0.002(2)
C10 0.113(6) 0.061(4) 0.090(5) 0.015(4) 0.064(5) 0.029(4)
C11 0.137(8) 0.106(7) 0.104(7) 0.020(5) 0.091(6) 0.022(6)
C12 0.127(7) 0.081(5) 0.075(5) 0.019(4) 0.056(5) -0.005(5)
C13 0.081(4) 0.058(4) 0.054(3) 0.012(3) 0.021(3) -0.004(3)
C14 0.056(3) 0.040(3) 0.048(3) -0.001(2) 0.011(2) -0.006(2)
C15 0.057(3) 0.035(3) 0.061(3) -0.002(2) 0.019(3) 0.007(2)
C16 0.123(6) 0.051(4) 0.087(5) 0.002(4) 0.056(5) -0.008(4)
C17 0.128(8) 0.058(5) 0.157(11) 0.022(6) 0.083(8) -0.007(5)
C18 0.096(6) 0.045(4) 0.184(11) -0.032(6) 0.055(7) -0.008(4)
C19 0.110(7) 0.054(4) 0.115(7) -0.033(5) 0.029(6) -0.019(4)
C20 0.088(4) 0.044(3) 0.074(4) -0.017(3) 0.023(3) -0.005(3)
C21 0.056(3) 0.078(4) 0.056(3) 0.001(3) 0.007(3) 0.020(3)
C22 0.060(3) 0.068(4) 0.043(3) -0.021(3) 0.005(2) 0.017(3)
C23 0.073(4) 0.116(7) 0.091(5) -0.037(5) 0.039(4) 0.003(4)
Cl1 0.317(11) 0.467(18) 0.509(18) -0.045(16) 0.243(13) -0.125(13)
Cl2 0.176(5) 0.221(7) 0.563(16) 0.177(9) 0.025(7) -0.056(5)
C1S 0.360(35) 0.679(65) 0.144(16) 0.028(25) 0.027(18) -0.401(45)

loop_
_atom_site_label
_atom_site_type_symbol
_atom_site_fract_x
_atom_site_fract_y
_atom_site_fract_z
_atom_site_U_iso_or_equiv
_atom_site_thermal_displace_type
_atom_site_occupancy
_atom_site_calc_flag
_atom_site_refinement_flags
Pd1 Pd 0.45546(2) 0.22976(4) 0.22918(2) 0.0341(2) Uani 1 d .
S1 S 0.35237(9) 0.2018(2) 0.11484(7) 0.0485(3) Uani 1 d .
P1 P 0.36912(9) 0.36493(14) 0.28568(7) 0.0390(3) Uani 1 d .
N1 N 0.5356(3) 0.1104(4) 0.1795(2) 0.0379(9) Uani 1 d .
N2 N 0.5081(3) 0.0604(5) 0.1064(2) 0.0432(10) Uani 1 d .
N3 N 0.3896(3) 0.0549(6) 0.0041(2) 0.0606(13) Uani 1 d .
H3A H 0.3326(3) 0.0771(6) -0.0192(2) 0.080 Uiso 1 d R
H3B H 0.4234(3) 0.0017(6) -0.0195(2) 0.080 Uiso 1 d R
C1 C 0.5672(3) 0.2239(5) 0.3148(3) 0.0370(10) Uani 1 d .
C2 C 0.5860(4) 0.2829(6) 0.3865(3) 0.0446(12) Uani 1 d .
H2B H 0.5413(4) 0.3414(6) 0.4009(3) 0.080 Uiso 1 d R
C3 C 0.6686(4) 0.2603(6) 0.4369(3) 0.0474(13) Uani 1 d .
H3C H 0.6791(4) 0.2994(6) 0.4864(3) 0.080 Uiso 1 d R
C4 C 0.7346(4) 0.1780(7) 0.4161(3) 0.0513(13) Uani 1 d .
H4A H 0.7917(4) 0.1631(7) 0.4506(3) 0.080 Uiso 1 d R
C5 C 0.7183(4) 0.1213(6) 0.3452(3) 0.0504(13) Uani 1 d .
H5A H 0.7641(4) 0.0655(6) 0.3307(3) 0.080 Uiso 1 d R
C6 C 0.6365(3) 0.1418(5) 0.2950(3) 0.0390(10) Uani 1 d .
C7 C 0.6162(3) 0.0801(5) 0.2190(3) 0.0405(11) Uani 1 d .
C8 C 0.4247(3) 0.0992(6) 0.0752(3) 0.0439(11) Uani 1 d .
C9 C 0.3412(4) 0.2819(6) 0.3658(3) 0.0445(12) Uani 1 d .
C10 C 0.2779(5) 0.3437(8) 0.3989(4) 0.081(2) Uani 1 d .
H10A H 0.2473(5) 0.4317(8) 0.3793(4) 0.080 Uiso 1 d R
C11 C 0.2535(7) 0.2740(11) 0.4566(6) 0.105(3) Uani 1 d .
H11A H 0.2141(7) 0.3203(11) 0.4826(6) 0.080 Uiso 1 d R
C12 C 0.2916(6) 0.1440(9) 0.4830(4) 0.088(2) Uani 1 d .
H12A H 0.2709(6) 0.0957(9) 0.5217(4) 0.080 Uiso 1 d R
C13 C 0.3543(4) 0.0805(7) 0.4520(3) 0.064(2) Uani 1 d .
H13A H 0.3815(4) -0.0102(7) 0.4713(3) 0.080 Uiso 1 d R
C14 C 0.3793(4) 0.1500(6) 0.3933(3) 0.0487(12) Uani 1 d .
H14A H 0.4219(4) 0.1059(6) 0.3699(3) 0.080 Uiso 1 d R
C15 C 0.4189(4) 0.5422(6) 0.3142(3) 0.0502(13) Uani 1 d .
C16 C 0.4435(6) 0.6272(8) 0.2608(5) 0.082(2) Uani 1 d .
H16A H 0.4331(6) 0.5929(8) 0.2104(5) 0.080 Uiso 1 d R
C17 C 0.4852(7) 0.7627(9) 0.2805(8) 0.106(4) Uani 1 d .
H17A H 0.4985(7) 0.8263(9) 0.2435(8) 0.080 Uiso 1 d R
C18 C 0.5024(6) 0.8094(9) 0.3514(8) 0.105(3) Uani 1 d .
H18A H 0.5347(6) 0.8988(9) 0.3653(8) 0.080 Uiso 1 d R
C19 C 0.4801(6) 0.7277(8) 0.4045(6) 0.093(3) Uani 1 d .
H19A H 0.4925(6) 0.7658(8) 0.4542(6) 0.080 Uiso 1 d R
C20 C 0.4371(5) 0.5950(7) 0.3863(4) 0.068(2) Uani 1 d .
H20A H 0.4202(5) 0.5389(7) 0.4244(4) 0.080 Uiso 1 d R
C21 C 0.2600(4) 0.4118(8) 0.2255(3) 0.064(2) Uani 1 d .
H21A H 0.2267(4) 0.4693(8) 0.2527(3) 0.080 Uiso 1 d R
H21B H 0.2681(4) 0.4662(8) 0.1834(3) 0.080 Uiso 1 d R
H21C H 0.2276(4) 0.3237(8) 0.2086(3) 0.080 Uiso 1 d R
C22 C 0.6836(4) -0.0051(7) 0.1898(3) 0.058(2) Uani 1 d .
H22A H 0.6537(4) -0.0700(7) 0.1509(3) 0.080 Uiso 1 d R
H22B H 0.7186(4) -0.0624(7) 0.2299(3) 0.080 Uiso 1 d R
C23 C 0.7458(5) 0.0905(10) 0.1616(4) 0.090(3) Uani 1 d .
H23A H 0.7896(5) 0.0352(10) 0.1441(4) 0.080 Uiso 1 d R
H23B H 0.7105(5) 0.1469(10) 0.1213(4) 0.080 Uiso 1 d R
H23C H 0.7757(5) 0.1546(10) 0.2008(4) 0.080 Uiso 1 d R
Cl1 Cl 0.4980(7) 0.6494(15) 0.0636(8) 0.406(7) Uani 1 d D
Cl2 Cl 0.5698(4) 0.4175(9) 0.0621(7) 0.331(6) Uani 1 d D
C1S C 0.4720(12) 0.4885(22) 0.0278(12) 0.401(29) Uani 1 d D
H1SA H 0.4507(12) 0.4801(22) -0.0253(12) 0.080 Uiso 1 d R
H1SB H 0.4282(12) 0.4493(22) 0.0516(12) 0.080 Uiso 1 d R

loop_
_atom_type_symbol
_atom_type_description
_atom_type_scat_dispersion_real
_atom_type_scat_dispersion_imag
_atom_type_scat_source
C C 0.0033 0.0016 'International Tables Vol C Tables 4.2.6.8 and 6.1.1.4'
H H 0.0000 0.0000 'International Tables Vol C Tables 4.2.6.8 and 6.1.1.4'
N N 0.0061 0.0033 'International Tables Vol C Tables 4.2.6.8 and 6.1.1.4'
P P 0.1023 0.0942 'International Tables Vol C Tables 4.2.6.8 and 6.1.1.4'
S S 0.1246 0.1234 'International Tables Vol C Tables 4.2.6.8 and 6.1.1.4'
Cl Cl 0.1484 0.1585 'International Tables Vol C Tables 4.2.6.8 and 6.1.1.4'
Pd Pd -0.9988 1.0072 'International Tables Vol C Tables 4.2.6.8 and 6.1.1.4'

loop_
_geom_angle_atom_site_label_1
_geom_angle_atom_site_label_2
_geom_angle_atom_site_label_3
_geom_angle
_geom_angle_site_symmetry_1
_geom_angle_site_symmetry_3
N1 Pd1 C1 81.3(2) . .
N1 Pd1 P1 178.75(11) . .
C1 Pd1 P1 97.65(14) . .
N1 Pd1 S1 83.19(11) . .
C1 Pd1 S1 164.49(15) . .
P1 Pd1 S1 97.85(5) . .
C8 S1 Pd1 94.6(2) . .
C9 P1 C15 107.8(2) . .
C9 P1 C21 103.5(3) . .
C15 P1 C21 103.0(3) . .
C9 P1 Pd1 115.7(2) . .
C15 P1 Pd1 111.9(2) . .
C21 P1 Pd1 113.8(2) . .
C7 N1 N2 119.7(4) . .
C7 N1 Pd1 117.3(3) . .
N2 N1 Pd1 123.0(3) . .
C8 N2 N1 111.6(4) . .
C2 C1 C6 117.2(5) . .
C2 C1 Pd1 132.0(4) . .
C6 C1 Pd1 110.8(3) . .
C3 C2 C1 121.5(5) . .
C4 C3 C2 119.9(5) . .
C5 C4 C3 119.7(5) . .
C4 C5 C6 120.9(5) . .
C5 C6 C1 120.9(4) . .
C5 C6 C7 122.3(4) . .
C1 C6 C7 116.9(4) . .
N1 C7 C6 113.7(4) . .
N1 C7 C22 123.6(4) . .
C6 C7 C22 122.7(4) . .
N2 C8 N3 117.2(4) . .
N2 C8 S1 127.6(4) . .
N3 C8 S1 115.3(4) . .
C14 C9 C10 118.1(5) . .
C14 C9 P1 120.3(4) . .
C10 C9 P1 121.5(4) . .
C11 C10 C9 120.5(7) . .
C12 C11 C10 120.7(7) . .
C11 C12 C13 120.4(6) . .
C12 C13 C14 119.4(6) . .
C9 C14 C13 121.0(6) . .
C20 C15 C16 117.8(6) . .
C20 C15 P1 124.4(5) . .
C16 C15 P1 117.7(5) . .
C15 C16 C17 120.0(8) . .
C18 C17 C16 120.3(9) . .
C19 C18 C17 120.8(8) . .
C18 C19 C20 120.2(9) . .
C15 C20 C19 120.9(8) . .
C23 C22 C7 112.4(5) . .
C1S Cl1 C1S 42.1(11) . 3_665
C1S Cl1 Cl2 50.5(9) . 3_665
C1S Cl1 Cl2 40.7(5) 3_665 3_665
C1S Cl1 Cl2 42.2(7) . .
C1S Cl1 Cl2 46.6(7) 3_665 .
Cl2 Cl1 Cl2 81.5(5) 3_665 .
C1S Cl2 C1S 51.2(12) . 3_665
C1S Cl2 Cl1 65.1(9) . 3_665
C1S Cl2 Cl1 42.9(6) 3_665 3_665
C1S Cl2 Cl1 42.5(7) . .
C1S Cl2 Cl1 62.4(8) 3_665 .
Cl1 Cl2 Cl1 98.5(5) 3_665 .
C1S C1S Cl2 72.2(14) 3_665 .
C1S C1S Cl1 91.6(16) 3_665 .
Cl2 C1S Cl1 95.4(11) . .
C1S C1S Cl2 56.6(13) 3_665 3_665
Cl2 C1S Cl2 128.8(12) . 3_665
Cl1 C1S Cl2 86.6(11) . 3_665
C1S C1S Cl1 46.3(12) 3_665 3_665
Cl2 C1S Cl1 74.2(9) . 3_665
Cl1 C1S Cl1 137.9(11) . 3_665
Cl2 C1S Cl1 70.9(8) 3_665 3_665

loop_
_geom_bond_atom_site_label_1
_geom_bond_atom_site_label_2
_geom_bond_distance
_geom_bond_site_symmetry_2
Pd1 N1 2.029(4) .
Pd1 C1 2.033(5) .
Pd1 P1 2.2527(13) .
Pd1 S1 2.3270(14) .
S1 C8 1.750(5) .
P1 C9 1.811(5) .
P1 C15 1.820(6) .
P1 C21 1.823(5) .
N1 C7 1.304(6) .
N1 N2 1.394(5) .
N2 C8 1.319(6) .
N3 C8 1.356(6) .
C1 C2 1.397(7) .
C1 C6 1.424(7) .
C2 C3 1.395(8) .
C3 C4 1.394(8) .
C4 C5 1.377(7) .
C5 C6 1.381(7) .
C6 C7 1.477(6) .
C7 C22 1.501(7) .
C9 C14 1.386(8) .
C9 C10 1.392(8) .
C10 C11 1.374(10) .
C11 C12 1.365(12) .
C12 C13 1.367(10) .
C13 C14 1.393(8) .
C15 C20 1.383(8) .
C15 C16 1.384(9) .
C16 C17 1.404(12) .
C17 C18 1.35(2) .
C18 C19 1.346(14) .
C19 C20 1.386(10) .
C22 C23 1.483(10) .
Cl1 C1S 1.63(2) .
Cl1 C1S 2.25(3) 3_665
Cl1 Cl2 2.387(14) 3_665
Cl1 Cl2 2.40(2) .
Cl2 C1S 1.62(2) .
Cl2 C1S 1.85(2) 3_665
Cl2 Cl1 2.387(14) 3_665
C1S C1S 1.51(4) 3_665
C1S Cl2 1.85(2) 3_665
C1S Cl1 2.25(3) 3_665

loop_
_geom_torsion_atom_site_label_1
_geom_torsion_atom_site_label_2
_geom_torsion_atom_site_label_3
_geom_torsion_atom_site_label_4
_geom_torsion
_geom_torsion_site_symmetry_1
_geom_torsion_site_symmetry_4
N1 Pd1 S1 C8 0.0(2) . .
C1 Pd1 S1 C8 2.4(6) . .
P1 Pd1 S1 C8 179.3(2) . .
N1 Pd1 P1 C9 -97.5(50) . .
C1 Pd1 P1 C9 -64.5(2) . .
S1 Pd1 P1 C9 116.3(2) . .
N1 Pd1 P1 C15 26.5(50) . .
C1 Pd1 P1 C15 59.5(2) . .
S1 Pd1 P1 C15 -119.7(2) . .
N1 Pd1 P1 C21 142.8(50) . .
C1 Pd1 P1 C21 175.8(3) . .
S1 Pd1 P1 C21 -3.4(3) . .
C1 Pd1 N1 C7 1.1(4) . .
P1 Pd1 N1 C7 34.2(52) . .
S1 Pd1 N1 C7 -179.5(4) . .
C1 Pd1 N1 N2 -179.1(4) . .
P1 Pd1 N1 N2 -146.0(48) . .
S1 Pd1 N1 N2 0.3(3) . .
C7 N1 N2 C8 179.2(5) . .
Pd1 N1 N2 C8 -0.6(6) . .
N1 Pd1 C1 C2 179.7(5) . .
P1 Pd1 C1 C2 0.4(5) . .
S1 Pd1 C1 C2 177.4(4) . .
N1 Pd1 C1 C6 -0.9(3) . .
P1 Pd1 C1 C6 179.8(3) . .
S1 Pd1 C1 C6 -3.2(8) . .
C6 C1 C2 C3 -1.2(8) . .
Pd1 C1 C2 C3 178.2(4) . .
C1 C2 C3 C4 0.4(8) . .
C2 C3 C4 C5 1.0(9) . .
C3 C4 C5 C6 -1.6(9) . .
C4 C5 C6 C1 0.8(8) . .
C4 C5 C6 C7 -178.8(5) . .
C2 C1 C6 C5 0.5(7) . .
Pd1 C1 C6 C5 -179.0(4) . .
C2 C1 C6 C7 -179.8(4) . .
Pd1 C1 C6 C7 0.7(5) . .
N2 N1 C7 C6 179.2(4) . .
Pd1 N1 C7 C6 -1.0(6) . .
N2 N1 C7 C22 1.2(8) . .
Pd1 N1 C7 C22 -179.0(4) . .
C5 C6 C7 N1 179.8(5) . .
C1 C6 C7 N1 0.2(7) . .
C5 C6 C7 C22 -2.1(8) . .
C1 C6 C7 C22 178.2(5) . .
N1 N2 C8 N3 -179.0(5) . .
N1 N2 C8 S1 0.7(7) . .
Pd1 S1 C8 N2 -0.4(5) . .
Pd1 S1 C8 N3 179.3(4) . .
C15 P1 C9 C14 -120.0(5) . .
C21 P1 C9 C14 131.4(5) . .
Pd1 P1 C9 C14 6.1(5) . .
C15 P1 C9 C10 63.6(6) . .
C21 P1 C9 C10 -45.0(6) . .
Pd1 P1 C9 C10 -170.3(5) . .
C14 C9 C10 C11 -0.7(12) . .
P1 C9 C10 C11 175.8(8) . .
C9 C10 C11 C12 0.7(16) . .
C10 C11 C12 C13 -0.5(16) . .
C11 C12 C13 C14 0.3(13) . .
C10 C9 C14 C13 0.5(9) . .
P1 C9 C14 C13 -176.0(5) . .
C12 C13 C14 C9 -0.3(10) . .
C9 P1 C15 C20 4.3(6) . .
C21 P1 C15 C20 113.3(6) . .
Pd1 P1 C15 C20 -124.0(5) . .
C9 P1 C15 C16 -178.4(5) . .
C21 P1 C15 C16 -69.4(6) . .
Pd1 P1 C15 C16 53.3(6) . .
C20 C15 C16 C17 -0.3(11) . .
P1 C15 C16 C17 -177.7(7) . .
C15 C16 C17 C18 0.9(15) . .
C16 C17 C18 C19 0.0(16) . .
C17 C18 C19 C20 -1.4(15) . .
C16 C15 C20 C19 -1.1(10) . .
P1 C15 C20 C19 176.1(6) . .
C18 C19 C20 C15 2.0(13) . .
N1 C7 C22 C23 95.3(7) . .
C6 C7 C22 C23 -82.5(7) . .
C1S Cl1 Cl2 C1S 0.000(2) . .
C1S Cl1 Cl2 C1S -61.5(15) 3_665 .
Cl2 Cl1 Cl2 C1S -37.5(11) 3_665 .
C1S Cl1 Cl2 C1S 61.5(15) . 3_665
C1S Cl1 Cl2 C1S 0.000(1) 3_665 3_665
Cl2 Cl1 Cl2 C1S 24.0(6) 3_665 3_665
C1S Cl1 Cl2 Cl1 37.5(11) . 3_665
C1S Cl1 Cl2 Cl1 -24.0(6) 3_665 3_665
Cl2 Cl1 Cl2 Cl1 0.000(2) 3_665 3_665
C1S Cl2 C1S C1S 0.0 3_665 3_665
Cl1 Cl2 C1S C1S -48.4(11) 3_665 3_665
Cl1 Cl2 C1S C1S 90.0(15) . 3_665
C1S Cl2 C1S Cl1 -90.0(15) 3_665 .
Cl1 Cl2 C1S Cl1 -138.4(11) 3_665 .
Cl1 Cl2 C1S Cl1 0.000(2) . .
C1S Cl2 C1S Cl2 0.000(3) 3_665 3_665
Cl1 Cl2 C1S Cl2 -48.4(11) 3_665 3_665
Cl1 Cl2 C1S Cl2 90.0(15) . 3_665
C1S Cl2 C1S Cl1 48.4(11) 3_665 3_665
Cl1 Cl2 C1S Cl1 0.0 3_665 3_665
Cl1 Cl2 C1S Cl1 138.4(11) . 3_665
C1S Cl1 C1S C1S 0.0 3_665 3_665
Cl2 Cl1 C1S C1S 56.4(14) 3_665 3_665
Cl2 Cl1 C1S C1S -72.3(15) . 3_665
C1S Cl1 C1S Cl2 72.3(15) 3_665 .
Cl2 Cl1 C1S Cl2 128.7(12) 3_665 .
Cl2 Cl1 C1S Cl2 0.000(1) . .
C1S Cl1 C1S Cl2 -56.4(14) 3_665 3_665
Cl2 Cl1 C1S Cl2 0.000(2) 3_665 3_665
Cl2 Cl1 C1S Cl2 -128.7(12) . 3_665
C1S Cl1 C1S Cl1 0.000(4) 3_665 3_665
Cl2 Cl1 C1S Cl1 56.4(14) 3_665 3_665
Cl2 Cl1 C1S Cl1 -72.3(15) . 3_665
